data_7037617
loop_
_publ_author_name
'Escuer, A.'
'Mayans, J.'
'Font-Bardia, M'

_publ_section_title
;
 Copper(ii) cubanes with a {Cu4O} core and well defined S = 1 ground
 state.
;
_journal_issue 4
_journal_name_full 'Dalton transactions (Cambridge, England : 2003)'
_journal_page_first 1604
_journal_page_last 1613
_journal_paper_doi 10.1039/c5dt03643g
_journal_volume 45
_journal_year 2016
_chemical_formula_moiety 'C45 H36 Cu4 F3 N5 O13'
_chemical_formula_sum 'C45 H36 Cu4 F3 N5 O13'
_chemical_formula_weight 1165.95
_chemical_name_systematic
;
 ?
;
_space_group_crystal_system monoclinic
_space_group_IT_number 14
_space_group_name_Hall '-P 2ybc'
_space_group_name_H-M_alt 'P 1 21/c 1'
_symmetry_space_group_name_Hall '-P 2ybc'
_symmetry_space_group_name_H-M 'P 1 21/c 1'
_atom_sites_solution_hydrogens geom
_audit_creation_method SHELXL-97
_audit_update_record
;
2015-07-30 deposited with the CCDC.
2015-12-04 downloaded from the CCDC.
;
_cell_angle_alpha 90
_cell_angle_beta 115.388(5)
_cell_angle_gamma 90
_cell_formula_units_Z 4
_cell_length_a 13.3439(13)
_cell_length_b 18.937(2)
_cell_length_c 19.2118(16)
_cell_measurement_reflns_used 628
_cell_measurement_temperature 293(2)
_cell_measurement_theta_max 30.17
_cell_measurement_theta_min 2.45
_cell_volume 4385.9(8)
_computing_cell_refinement 'Bruker SAINT'
_computing_data_collection 'Bruker APEX2'
_computing_data_reduction 'Bruker SAINT'
_computing_molecular_graphics 'Bruker SHELXTL'
_computing_publication_material 'Bruker SHELXTL'
_computing_structure_refinement 'SHELXL-97 (Sheldrick 2008)'
_computing_structure_solution 'SHELXS-97 (Sheldrick 2008)'
_diffrn_ambient_temperature 293(2)
_diffrn_measured_fraction_theta_full 0.999
_diffrn_measured_fraction_theta_max 0.963
_diffrn_measurement_device_type 'D8 Venture'
_diffrn_measurement_method '\f and \w scans'
_diffrn_radiation_type MoK\a
_diffrn_radiation_wavelength 0.71073
_diffrn_reflns_av_R_equivalents 0.0840
_diffrn_reflns_av_unetI/netI 0.0721
_diffrn_reflns_laue_measured_fraction_full 0.999
_diffrn_reflns_laue_measured_fraction_max 0.963
_diffrn_reflns_limit_h_max 18
_diffrn_reflns_limit_h_min -19
_diffrn_reflns_limit_k_max 27
_diffrn_reflns_limit_k_min -27
_diffrn_reflns_limit_l_max 27
_diffrn_reflns_limit_l_min -27
_diffrn_reflns_number 179554
_diffrn_reflns_point_group_measured_fraction_full 0.999
_diffrn_reflns_point_group_measured_fraction_max 0.963
_diffrn_reflns_theta_full 25.242
_diffrn_reflns_theta_max 31.315
_diffrn_reflns_theta_min 2.003
_diffrn_source microfocus
_exptl_absorpt_coefficient_mu 2.001
_exptl_absorpt_correction_T_max 0.5804
_exptl_absorpt_correction_T_min 0.4450
_exptl_absorpt_correction_type multi-scan
_exptl_absorpt_process_details sadabs
_exptl_crystal_colour blue
_exptl_crystal_density_diffrn 1.766
_exptl_crystal_description prism
_exptl_crystal_F_000 2352
_exptl_crystal_preparation 'Magnetic properties'
_exptl_crystal_recrystallization_method 'Re-crystallisation from solvent: Methanol'
_exptl_crystal_size_max 0.522
_exptl_crystal_size_mid 0.336
_exptl_crystal_size_min 0.196
_refine_diff_density_max 1.105
_refine_diff_density_min -1.041
_refine_diff_density_rms 0.144
_refine_ls_extinction_coef 0.0038(3)
_refine_ls_extinction_expression Fc^*^=kFc[1+0.001xFc^2^\l^3^/sin(2\q)]^-1/4^
_refine_ls_extinction_method SHELXL
_refine_ls_goodness_of_fit_ref 1.090
_refine_ls_hydrogen_treatment constr
_refine_ls_matrix_type full
_refine_ls_number_parameters 632
_refine_ls_number_reflns 13849
_refine_ls_number_restraints 0
_refine_ls_restrained_S_all 1.090
_refine_ls_R_factor_all 0.0866
_refine_ls_R_factor_gt 0.0676
_refine_ls_shift/su_max 0.001
_refine_ls_shift/su_mean 0.000
_refine_ls_structure_factor_coef Fsqd
_refine_ls_weighting_details
;
 w=1/[\s^2^(Fo^2^)+(0.0751P)^2^+8.3884P]
 where P=(Fo^2^+2Fc^2^)/3
;
_refine_ls_weighting_scheme calc
_refine_ls_wR_factor_gt 0.1683
_refine_ls_wR_factor_ref 0.1914
_reflns_Friedel_coverage 0.000
_reflns_number_gt 10895
_reflns_number_total 13849
_reflns_threshold_expression 'I > 2\s(I)'
_cod_data_source_file c5dt03643g2.cif
_cod_data_source_block mo_I06TB46_0m_a
_cod_depositor_comments 'Adding full bibliography for 7037617--7037619.cif.'
_cod_original_cell_volume 4385.9(7)
_cod_database_code 7037617
_shelx_space_group_comment
;
The symmetry employed for this shelxl refinement is uniquely defined
by the following loop, which should always be used as a source of
symmetry information in preference to the above space-group names.
They are only intended as comments.
;

loop_
_space_group_symop_operation_xyz
'x, y, z'
'-x, y+1/2, -z+1/2'
'-x, -y, -z'
'x, -y-1/2, z-1/2'

loop_
_atom_site_label
_atom_site_type_symbol
_atom_site_fract_x
_atom_site_fract_y
_atom_site_fract_z
_atom_site_U_iso_or_equiv
_atom_site_adp_type
_atom_site_occupancy
_atom_site_site_symmetry_order
_atom_site_calc_flag
_atom_site_refinement_flags_posn
_atom_site_refinement_flags_adp
Cu1 Cu 0.84308(3) 0.57417(2) 0.33590(3) 0.03328(12) Uani 1 1 d . .
Cu2 Cu 0.63637(3) 0.50327(2) 0.16985(2) 0.03424(12) Uani 1 1 d . .
Cu3 Cu 0.66803(4) 0.46579(2) 0.32770(2) 0.03190(12) Uani 1 1 d . .
Cu4 Cu 0.87633(4) 0.43483(2) 0.26067(2) 0.03496(12) Uani 1 1 d . .
F1 F 1.4579(2) 0.68499(18) 0.38186(19) 0.0651(8) Uani 1 1 d . .
F2 F 0.6006(4) 0.6859(3) 0.6633(3) 0.132(2) Uani 1 1 d . .
F3 F -0.0140(2) 0.56334(19) 0.0618(2) 0.0686(8) Uani 1 1 d . .
O1 O 0.6835(2) 0.55996(13) 0.28825(14) 0.0329(5) Uani 1 1 d . .
O2 O 0.9952(2) 0.59552(15) 0.35987(19) 0.0467(7) Uani 1 1 d . .
O3 O 1.0357(2) 0.50295(16) 0.30340(19) 0.0489(7) Uani 1 1 d . .
O4 O 0.7920(2) 0.51264(15) 0.19820(16) 0.0393(6) Uani 1 1 d . .
O5 O 0.4803(2) 0.50418(17) 0.13909(17) 0.0466(7) Uani 1 1 d . .
O6 O 0.4736(2) 0.47582(19) 0.24915(17) 0.0495(7) Uani 1 1 d . .
O7 O 0.6703(2) 0.42279(12) 0.23632(13) 0.0329(5) Uani 1 1 d . .
O8 O 0.6719(3) 0.50203(15) 0.42160(17) 0.0460(7) Uani 1 1 d . .
O9 O 0.8167(2) 0.57439(17) 0.45318(17) 0.0455(6) Uani 1 1 d . .
O10 O 0.8588(2) 0.47346(12) 0.34780(14) 0.0320(5) Uani 1 1 d . .
O11 O 0.9200(3) 0.3908(2) 0.18393(19) 0.0585(8) Uani 1 1 d . .
O12 O 0.8831(4) 0.3265(2) 0.0864(2) 0.0765(12) Uani 1 1 d . .
O13 O 0.7525(4) 0.3718(3) 0.1077(3) 0.0908(15) Uani 1 1 d . .
N1 N 0.8000(3) 0.67526(16) 0.32535(19) 0.0378(6) Uani 1 1 d . .
N2 N 0.6284(3) 0.5742(2) 0.09343(19) 0.0441(8) Uani 1 1 d . .
N3 N 0.6628(3) 0.36409(16) 0.35395(17) 0.0356(6) Uani 1 1 d . .
N4 N 0.9271(3) 0.35002(17) 0.32865(18) 0.0392(6) Uani 1 1 d . .
N5 N 0.8514(4) 0.3620(2) 0.1252(2) 0.0519(9) Uani 1 1 d . .
C1 C 0.9369(4) 0.2833(2) 0.3087(3) 0.0525(10) Uani 1 1 d . .
H1A H 0.9259 0.2736 0.2585 0.063 Uiso 1 1 calc R U
C2 C 0.9627(5) 0.2290(3) 0.3608(3) 0.0678(14) Uani 1 1 d . .
H2A H 0.9700 0.1832 0.3462 0.081 Uiso 1 1 calc R U
C3 C 0.9772(5) 0.2427(3) 0.4326(3) 0.0654(14) Uani 1 1 d . .
H3A H 0.9929 0.2064 0.4684 0.078 Uiso 1 1 calc R U
C4 C 0.9685(4) 0.3118(3) 0.4532(3) 0.0528(10) Uani 1 1 d . .
H4A H 0.9808 0.3225 0.5034 0.063 Uiso 1 1 calc R U
C5 C 0.9419(3) 0.3643(2) 0.3992(2) 0.0368(7) Uani 1 1 d . .
C6 C 0.9303(3) 0.4408(2) 0.4152(2) 0.0385(7) Uani 1 1 d . .
H6AA H 0.9016 0.4448 0.4536 0.046 Uiso 1 1 calc R U
H6AB H 1.0023 0.4637 0.4351 0.046 Uiso 1 1 calc R U
C14 C 0.6852(4) 0.3365(2) 0.4224(2) 0.0460(9) Uani 1 1 d . .
H14 H 0.7009 0.3666 0.4640 0.055 Uiso 1 1 calc R U
C15 C 0.6862(5) 0.2641(3) 0.4341(3) 0.0631(13) Uani 1 1 d . .
H15 H 0.7011 0.2462 0.4826 0.076 Uiso 1 1 calc R U
C16 C 0.6651(5) 0.2202(3) 0.3743(3) 0.0674(14) Uani 1 1 d . .
H16 H 0.6654 0.1716 0.3810 0.081 Uiso 1 1 calc R U
C17 C 0.6435(4) 0.2478(2) 0.3043(3) 0.0529(10) Uani 1 1 d . .
H17 H 0.6297 0.2184 0.2624 0.064 Uiso 1 1 calc R U
C18 C 0.6423(3) 0.32042(19) 0.2957(2) 0.0367(7) Uani 1 1 d . .
C19 C 0.6201(3) 0.3564(2) 0.2218(2) 0.0400(8) Uani 1 1 d . .
H19A H 0.6489 0.3281 0.1924 0.048 Uiso 1 1 calc R U
H19B H 0.5407 0.3616 0.1916 0.048 Uiso 1 1 calc R U
C20 C 0.7345(3) 0.5518(2) 0.4599(2) 0.0380(7) Uani 1 1 d . .
C21 C 0.7005(3) 0.5866(2) 0.5161(2) 0.0402(8) Uani 1 1 d . .
C22 C 0.6036(4) 0.5689(3) 0.5195(3) 0.0593(12) Uani 1 1 d . .
H22 H 0.5591 0.5339 0.4869 0.071 Uiso 1 1 calc R U
C23 C 0.5701(5) 0.6014(4) 0.5698(4) 0.0784(18) Uani 1 1 d . .
H23 H 0.5040 0.5889 0.5718 0.094 Uiso 1 1 calc R U
C24 C 0.6355(5) 0.6516(4) 0.6158(4) 0.081(2) Uani 1 1 d . .
C25 C 0.7315(6) 0.6714(4) 0.6147(4) 0.093(2) Uani 1 1 d . .
H25 H 0.7744 0.7072 0.6468 0.112 Uiso 1 1 calc R U
C26 C 0.7652(5) 0.6372(4) 0.5645(3) 0.0715(17) Uani 1 1 d . .
H26 H 0.8326 0.6491 0.5640 0.086 Uiso 1 1 calc R U
C27 C 0.8676(4) 0.7317(2) 0.3422(3) 0.0486(9) Uani 1 1 d . .
H27 H 0.9411 0.7251 0.3509 0.058 Uiso 1 1 calc R U
C28 C 0.8317(5) 0.7990(3) 0.3470(4) 0.0634(13) Uani 1 1 d . .
H28 H 0.8795 0.8373 0.3577 0.076 Uiso 1 1 calc R U
C29 C 0.7253(5) 0.8079(2) 0.3358(4) 0.0703(15) Uani 1 1 d . .
H29 H 0.6994 0.8525 0.3400 0.084 Uiso 1 1 calc R U
C30 C 0.6565(4) 0.7511(2) 0.3182(3) 0.0559(11) Uani 1 1 d . .
H30 H 0.5829 0.7569 0.3098 0.067 Uiso 1 1 calc R U
C31 C 0.6956(3) 0.68452(19) 0.3128(2) 0.0375(7) Uani 1 1 d . .
C32 C 0.6249(3) 0.61961(19) 0.2931(2) 0.0395(8) Uani 1 1 d . .
H32 H 0.5982 0.6118 0.3321 0.047 Uiso 1 1 calc R U
H32B H 0.5610 0.6266 0.2441 0.047 Uiso 1 1 calc R U
C33 C 1.0571(3) 0.5602(2) 0.3373(2) 0.0375(7) Uani 1 1 d . .
C34 C 1.1667(3) 0.5933(2) 0.3533(2) 0.0362(7) Uani 1 1 d . .
C35 C 1.1847(3) 0.6646(2) 0.3705(2) 0.0438(8) Uani 1 1 d . .
H35 H 1.1301 0.6917 0.3756 0.053 Uiso 1 1 calc R U
C36 C 1.2841(4) 0.6956(2) 0.3802(3) 0.0481(9) Uani 1 1 d . .
H36 H 1.2970 0.7435 0.3914 0.058 Uiso 1 1 calc R U
C37 C 1.3620(3) 0.6539(3) 0.3730(2) 0.0462(9) Uani 1 1 d . .
C38 C 1.3476(4) 0.5834(3) 0.3565(3) 0.0529(10) Uani 1 1 d . .
H38 H 1.4029 0.5567 0.3518 0.063 Uiso 1 1 calc R U
C39 C 1.2479(3) 0.5528(2) 0.3470(2) 0.0447(8) Uani 1 1 d . .
H39 H 1.2361 0.5049 0.3363 0.054 Uiso 1 1 calc R U
C40 C 0.5371(4) 0.6080(3) 0.0449(3) 0.0659(15) Uani 1 1 d . .
H40 H 0.4693 0.5968 0.0451 0.079 Uiso 1 1 calc R U
C41 C 0.5404(5) 0.6583(4) -0.0047(4) 0.083(2) Uani 1 1 d . .
H41 H 0.4757 0.6808 -0.0384 0.099 Uiso 1 1 calc R U
C42 C 0.6392(6) 0.6750(4) -0.0041(4) 0.095(3) Uani 1 1 d . .
H42 H 0.6433 0.7105 -0.0362 0.114 Uiso 1 1 calc R U
C44 C 0.7242(3) 0.5902(2) 0.0928(2) 0.0446(9) Uani 1 1 d . .
C43A C 0.7326(5) 0.6402(3) 0.0432(3) 0.0703(16) Uani 1 1 d . .
H43 H 0.8004 0.6498 0.0423 0.084 Uiso 1 1 calc R U
C45 C 0.8214(3) 0.5497(3) 0.1475(3) 0.0478(10) Uani 1 1 d . .
H45A H 0.8464 0.5170 0.1194 0.057 Uiso 1 1 calc R U
H45B H 0.8818 0.5818 0.1760 0.057 Uiso 1 1 calc R U
C46 C 0.4313(3) 0.4939(2) 0.1826(2) 0.0381(7) Uani 1 1 d . .
C47 C 0.3099(3) 0.50734(19) 0.1459(2) 0.0363(7) Uani 1 1 d . .
C48 C 0.2585(3) 0.5369(2) 0.0748(2) 0.0446(8) Uani 1 1 d . .
H48 H 0.2982 0.5448 0.0458 0.054 Uiso 1 1 calc R U
C49 C 0.1485(4) 0.5552(3) 0.0454(3) 0.0504(10) Uani 1 1 d . .
H49 H 0.1130 0.5756 -0.0031 0.060 Uiso 1 1 calc R U
C50 C 0.0927(3) 0.5426(2) 0.0892(3) 0.0473(9) Uani 1 1 d . .
C51 C 0.1377(4) 0.5107(3) 0.1585(3) 0.0572(12) Uani 1 1 d . .
H50 H 0.0963 0.5011 0.1859 0.069 Uiso 1 1 calc R U
C52 C 0.2479(4) 0.4931(2) 0.1866(3) 0.0450(9) Uani 1 1 d . .
H52 H 0.2820 0.4709 0.2343 0.054 Uiso 1 1 calc R U

loop_
_atom_site_aniso_label
_atom_site_aniso_U_11
_atom_site_aniso_U_22
_atom_site_aniso_U_33
_atom_site_aniso_U_23
_atom_site_aniso_U_13
_atom_site_aniso_U_12
Cu1 0.0270(2) 0.0280(2) 0.0459(2) -0.00208(16) 0.01664(17) 0.00124(14)
Cu2 0.0289(2) 0.0411(2) 0.0351(2) 0.00794(16) 0.01598(16) 0.00104(16)
Cu3 0.0357(2) 0.0306(2) 0.0329(2) -0.00224(15) 0.01797(16) -0.00309(15)
Cu4 0.0366(2) 0.0344(2) 0.0339(2) -0.00002(16) 0.01516(17) 0.00683(16)
F1 0.0443(14) 0.080(2) 0.0775(19) -0.0014(16) 0.0321(14) -0.0185(13)
F2 0.120(4) 0.193(6) 0.112(3) -0.073(4) 0.078(3) 0.006(4)
F3 0.0327(13) 0.084(2) 0.082(2) -0.0058(17) 0.0185(13) 0.0050(13)
O1 0.0288(11) 0.0305(11) 0.0408(12) -0.0008(9) 0.0162(9) 0.0020(9)
O2 0.0306(12) 0.0419(14) 0.0712(19) -0.0105(13) 0.0250(13) -0.0019(11)
O3 0.0349(14) 0.0533(17) 0.0604(18) -0.0193(14) 0.0223(13) -0.0094(12)
O4 0.0323(12) 0.0447(14) 0.0447(14) 0.0127(11) 0.0203(11) 0.0051(10)
O5 0.0303(12) 0.0660(19) 0.0453(15) 0.0111(13) 0.0178(11) 0.0005(12)
O6 0.0386(14) 0.071(2) 0.0417(14) 0.0093(14) 0.0202(12) 0.0023(13)
O7 0.0385(12) 0.0302(11) 0.0310(11) -0.0002(9) 0.0157(9) -0.0051(9)
O8 0.0596(18) 0.0452(15) 0.0423(14) -0.0117(11) 0.0305(13) -0.0134(13)
O9 0.0378(14) 0.0598(18) 0.0426(14) -0.0093(12) 0.0208(12) -0.0043(12)
O10 0.0317(11) 0.0275(11) 0.0331(11) -0.0012(9) 0.0102(9) 0.0026(9)
O11 0.063(2) 0.067(2) 0.0459(16) -0.0100(15) 0.0236(15) 0.0098(16)
O12 0.112(3) 0.070(2) 0.060(2) -0.0171(18) 0.048(2) 0.004(2)
O13 0.070(3) 0.103(4) 0.103(3) -0.037(3) 0.041(3) -0.024(3)
N1 0.0353(14) 0.0309(14) 0.0502(17) -0.0002(12) 0.0213(13) 0.0000(11)
N2 0.0362(16) 0.056(2) 0.0418(16) 0.0194(14) 0.0187(13) 0.0066(14)
N3 0.0373(15) 0.0359(14) 0.0342(14) 0.0038(11) 0.0160(12) -0.0013(11)
N4 0.0399(16) 0.0351(15) 0.0391(15) -0.0024(12) 0.0135(12) 0.0080(12)
N5 0.074(3) 0.0429(18) 0.0444(18) 0.0023(15) 0.0306(18) -0.0051(17)
C1 0.062(3) 0.0359(19) 0.053(2) -0.0065(17) 0.019(2) 0.0090(18)
C2 0.082(4) 0.039(2) 0.076(3) 0.001(2) 0.028(3) 0.017(2)
C3 0.082(4) 0.046(2) 0.061(3) 0.015(2) 0.024(3) 0.017(2)
C4 0.054(2) 0.051(2) 0.046(2) 0.0087(18) 0.0150(18) 0.0099(19)
C5 0.0304(15) 0.0382(17) 0.0391(17) -0.0021(14) 0.0125(13) 0.0037(13)
C6 0.0379(17) 0.0386(18) 0.0347(16) -0.0017(13) 0.0114(14) 0.0063(14)
C14 0.052(2) 0.049(2) 0.0380(18) 0.0067(16) 0.0197(16) 0.0013(17)
C15 0.078(3) 0.057(3) 0.049(2) 0.022(2) 0.022(2) 0.006(2)
C16 0.095(4) 0.041(2) 0.065(3) 0.016(2) 0.034(3) 0.004(2)
C17 0.068(3) 0.0349(19) 0.056(2) 0.0014(17) 0.026(2) -0.0025(18)
C18 0.0400(17) 0.0330(16) 0.0369(16) 0.0015(13) 0.0162(14) -0.0035(13)
C19 0.050(2) 0.0352(17) 0.0346(16) -0.0049(13) 0.0180(15) -0.0123(15)
C20 0.0389(18) 0.0416(18) 0.0355(16) -0.0012(14) 0.0177(14) 0.0044(14)
C21 0.0366(17) 0.049(2) 0.0361(16) -0.0053(15) 0.0164(14) 0.0031(15)
C22 0.049(2) 0.086(4) 0.053(2) -0.019(2) 0.031(2) -0.008(2)
C23 0.056(3) 0.119(5) 0.072(3) -0.029(4) 0.039(3) 0.003(3)
C24 0.074(4) 0.117(5) 0.064(3) -0.039(3) 0.041(3) 0.006(3)
C25 0.088(4) 0.109(5) 0.098(5) -0.071(4) 0.054(4) -0.031(4)
C26 0.055(3) 0.097(4) 0.071(3) -0.044(3) 0.034(2) -0.023(3)
C27 0.045(2) 0.0334(18) 0.067(3) -0.0005(17) 0.0247(19) -0.0051(15)
C28 0.064(3) 0.036(2) 0.093(4) 0.001(2) 0.036(3) -0.003(2)
C29 0.075(3) 0.030(2) 0.113(5) -0.004(2) 0.046(3) 0.007(2)
C30 0.050(2) 0.037(2) 0.084(3) 0.002(2) 0.032(2) 0.0132(17)
C31 0.0437(19) 0.0308(16) 0.0414(17) 0.0040(13) 0.0215(15) 0.0076(14)
C32 0.0323(16) 0.0348(17) 0.054(2) 0.0002(15) 0.0207(15) 0.0091(13)
C33 0.0276(15) 0.0403(18) 0.0444(18) 0.0004(14) 0.0151(13) -0.0017(13)
C34 0.0281(15) 0.0434(18) 0.0353(16) -0.0008(14) 0.0120(12) -0.0027(13)
C35 0.0369(18) 0.046(2) 0.053(2) -0.0006(17) 0.0226(16) 0.0008(15)
C36 0.046(2) 0.045(2) 0.053(2) 0.0011(17) 0.0207(18) -0.0071(17)
C37 0.0365(18) 0.064(3) 0.0418(19) -0.0010(17) 0.0203(15) -0.0115(17)
C38 0.0342(19) 0.065(3) 0.063(3) -0.009(2) 0.0243(18) -0.0004(18)
C39 0.0374(18) 0.048(2) 0.049(2) -0.0068(17) 0.0193(16) -0.0047(16)
C40 0.044(2) 0.093(4) 0.060(3) 0.039(3) 0.021(2) 0.015(2)
C41 0.059(3) 0.116(5) 0.073(4) 0.054(4) 0.029(3) 0.028(3)
C42 0.076(4) 0.122(6) 0.085(4) 0.070(4) 0.032(3) 0.014(4)
C44 0.0418(19) 0.053(2) 0.0438(19) 0.0154(17) 0.0231(16) 0.0031(17)
C43A 0.057(3) 0.088(4) 0.075(3) 0.040(3) 0.037(3) 0.004(3)
C45 0.0341(18) 0.060(2) 0.057(2) 0.021(2) 0.0267(17) 0.0018(17)
C46 0.0269(15) 0.0437(19) 0.0453(19) -0.0002(15) 0.0170(14) -0.0024(13)
C47 0.0322(16) 0.0343(16) 0.0459(18) -0.0039(14) 0.0201(14) -0.0033(13)
C48 0.0345(18) 0.052(2) 0.050(2) 0.0036(17) 0.0209(16) -0.0042(16)
C49 0.040(2) 0.055(2) 0.051(2) 0.0024(19) 0.0142(17) -0.0056(18)
C50 0.0311(17) 0.049(2) 0.061(2) -0.0068(19) 0.0191(17) -0.0008(15)
C51 0.042(2) 0.078(3) 0.061(3) -0.012(2) 0.030(2) -0.004(2)
C52 0.041(2) 0.055(2) 0.045(2) 0.0006(17) 0.0247(17) 0.0005(17)

loop_
_atom_type_symbol
_atom_type_description
_atom_type_scat_dispersion_real
_atom_type_scat_dispersion_imag
_atom_type_scat_source
C C 0.0033 0.0016 'International Tables Vol C Tables 4.2.6.8 and 6.1.1.4'
H H 0.0000 0.0000 'International Tables Vol C Tables 4.2.6.8 and 6.1.1.4'
Cu Cu 0.3201 1.2651 'International Tables Vol C Tables 4.2.6.8 and 6.1.1.4'
F F 0.0171 0.0103 'International Tables Vol C Tables 4.2.6.8 and 6.1.1.4'
N N 0.0061 0.0033 'International Tables Vol C Tables 4.2.6.8 and 6.1.1.4'
O O 0.0106 0.0060 'International Tables Vol C Tables 4.2.6.8 and 6.1.1.4'

loop_
_geom_angle_atom_site_label_1
_geom_angle_atom_site_label_2
_geom_angle_atom_site_label_3
_geom_angle
O10 Cu1 O2 97.47(12)
O10 Cu1 O1 87.72(10)
O2 Cu1 O1 166.85(13)
O10 Cu1 N1 169.07(12)
O2 Cu1 N1 92.96(13)
O1 Cu1 N1 82.79(11)
O10 Cu1 O9 86.73(11)
O2 Cu1 O9 109.63(12)
O1 Cu1 O9 82.64(10)
N1 Cu1 O9 86.68(12)
O5 Cu2 O7 97.39(12)
O5 Cu2 O4 174.03(13)
O7 Cu2 O4 88.07(11)
O5 Cu2 N2 93.46(13)
O7 Cu2 N2 165.33(13)
O4 Cu2 N2 81.58(13)
O5 Cu2 O1 95.72(12)
O7 Cu2 O1 80.15(9)
O4 Cu2 O1 82.79(11)
N2 Cu2 O1 108.62(13)
O5 Cu2 Cu3 88.67(9)
O7 Cu2 Cu3 40.29(7)
O4 Cu2 Cu3 93.99(8)
N2 Cu2 Cu3 150.41(12)
O1 Cu2 Cu3 41.88(6)
O8 Cu3 O7 175.73(12)
O8 Cu3 O1 94.17(12)
O7 Cu3 O1 89.25(10)
O8 Cu3 N3 95.60(13)
O7 Cu3 N3 80.82(11)
O1 Cu3 N3 169.51(12)
O8 Cu3 O6 98.66(13)
O7 Cu3 O6 84.03(11)
O1 Cu3 O6 87.12(11)
N3 Cu3 O6 95.16(12)
O8 Cu3 O10 103.18(11)
O7 Cu3 O10 75.28(9)
O1 Cu3 O10 74.40(9)
N3 Cu3 O10 99.59(11)
O6 Cu3 O10 152.18(9)
O8 Cu3 Cu2 144.56(10)
O7 Cu3 Cu2 39.46(7)
O1 Cu3 Cu2 52.11(7)
N3 Cu3 Cu2 118.94(9)
O6 Cu3 Cu2 72.19(7)
O10 Cu3 Cu2 80.03(6)
O4 Cu4 O10 89.70(11)
O4 Cu4 O11 97.88(14)
O10 Cu4 O11 170.33(13)
O4 Cu4 N4 164.92(13)
O10 Cu4 N4 82.58(12)
O11 Cu4 N4 91.32(14)
O4 Cu4 O3 89.83(12)
O10 Cu4 O3 85.17(11)
O11 Cu4 O3 88.83(14)
N4 Cu4 O3 102.34(13)
C32 O1 Cu1 112.8(2)
C32 O1 Cu3 123.2(2)
Cu1 O1 Cu3 102.55(11)
C32 O1 Cu2 120.6(2)
Cu1 O1 Cu2 107.74(11)
Cu3 O1 Cu2 86.01(9)
C33 O2 Cu1 125.5(3)
C33 O3 Cu4 130.3(3)
C45 O4 Cu2 116.5(2)
C45 O4 Cu4 123.9(2)
Cu2 O4 Cu4 112.23(13)
C46 O5 Cu2 126.4(3)
C46 O6 Cu3 125.6(3)
C19 O7 Cu2 128.9(2)
C19 O7 Cu3 111.4(2)
Cu2 O7 Cu3 100.25(11)
C20 O8 Cu3 124.1(3)
C20 O9 Cu1 125.9(2)
C6 O10 Cu1 123.5(2)
C6 O10 Cu4 110.5(2)
Cu1 O10 Cu4 108.69(12)
C6 O10 Cu3 112.4(2)
Cu1 O10 Cu3 89.25(9)
Cu4 O10 Cu3 110.52(10)
N5 O11 Cu4 121.7(3)
C31 N1 C27 119.0(3)
C31 N1 Cu1 112.6(2)
C27 N1 Cu1 127.4(3)
C44 N2 C40 118.7(4)
C44 N2 Cu2 115.1(3)
C40 N2 Cu2 126.2(3)
C18 N3 C14 118.0(3)
C18 N3 Cu3 113.9(2)
C14 N3 Cu3 127.8(3)
C5 N4 C1 119.9(4)
C5 N4 Cu4 111.6(2)
C1 N4 Cu4 128.2(3)
O12 N5 O13 122.4(5)
O12 N5 O11 119.4(5)
O13 N5 O11 118.2(4)
N4 C1 C2 121.5(5)
N4 C1 H1A 119.3
C2 C1 H1A 119.3
C3 C2 C1 119.3(5)
C3 C2 H2A 120.4
C1 C2 H2A 120.4
C2 C3 C4 119.0(5)
C2 C3 H3A 120.5
C4 C3 H3A 120.5
C5 C4 C3 119.7(4)
C5 C4 H4A 120.1
C3 C4 H4A 120.1
N4 C5 C4 120.6(4)
N4 C5 C6 115.3(3)
C4 C5 C6 124.1(4)
O10 C6 C5 109.3(3)
O10 C6 H6AA 109.8
C5 C6 H6AA 109.8
O10 C6 H6AB 109.8
C5 C6 H6AB 109.8
H6AA C6 H6AB 108.3
N3 C14 C15 122.2(4)
N3 C14 H14 118.9
C15 C14 H14 118.9
C16 C15 C14 119.2(4)
C16 C15 H15 120.4
C14 C15 H15 120.4
C15 C16 C17 119.1(5)
C15 C16 H16 120.4
C17 C16 H16 120.4
C16 C17 C18 119.3(5)
C16 C17 H17 120.4
C18 C17 H17 120.4
N3 C18 C17 122.2(4)
N3 C18 C19 114.0(3)
C17 C18 C19 123.8(4)
O7 C19 C18 109.9(3)
O7 C19 H19A 109.7
C18 C19 H19A 109.7
O7 C19 H19B 109.7
C18 C19 H19B 109.7
H19A C19 H19B 108.2
O9 C20 O8 126.3(4)
O9 C20 C21 118.9(4)
O8 C20 C21 114.8(3)
C26 C21 C22 118.5(4)
C26 C21 C20 120.4(4)
C22 C21 C20 121.0(4)
C21 C22 C23 121.7(5)
C21 C22 H22 119.2
C23 C22 H22 119.2
C24 C23 C22 117.9(6)
C24 C23 H23 121.0
C22 C23 H23 121.0
C23 C24 C25 122.9(5)
C23 C24 F2 118.2(6)
C25 C24 F2 118.9(6)
C24 C25 C26 118.6(5)
C24 C25 H25 120.7
C26 C25 H25 120.7
C21 C26 C25 120.4(5)
C21 C26 H26 119.8
C25 C26 H26 119.8
N1 C27 C28 122.3(4)
N1 C27 H27 118.8
C28 C27 H27 118.8
C29 C28 C27 118.4(5)
C29 C28 H28 120.8
C27 C28 H28 120.8
C28 C29 C30 119.5(4)
C28 C29 H29 120.3
C30 C29 H29 120.3
C29 C30 C31 120.1(4)
C29 C30 H30 119.9
C31 C30 H30 119.9
N1 C31 C30 120.7(4)
N1 C31 C32 116.0(3)
C30 C31 C32 123.3(4)
O1 C32 C31 111.7(3)
O1 C32 H32 109.3
C31 C32 H32 109.3
O1 C32 H32B 109.3
C31 C32 H32B 109.3
H32 C32 H32B 107.9
O3 C33 O2 127.1(3)
O3 C33 C34 117.5(3)
O2 C33 C34 115.4(3)
C39 C34 C35 120.2(4)
C39 C34 C33 119.1(4)
C35 C34 C33 120.7(3)
C34 C35 C36 120.1(4)
C34 C35 H35 120.0
C36 C35 H35 120.0
C37 C36 C35 118.0(4)
C37 C36 H36 121.0
C35 C36 H36 121.0
F1 C37 C36 117.3(4)
F1 C37 C38 119.1(4)
C36 C37 C38 123.6(4)
C37 C38 C39 118.0(4)
C37 C38 H38 121.0
C39 C38 H38 121.0
C34 C39 C38 120.2(4)
C34 C39 H39 119.9
C38 C39 H39 119.9
N2 C40 C41 122.0(5)
N2 C40 H40 119.0
C41 C40 H40 119.0
C42 C41 C40 118.8(5)
C42 C41 H41 120.6
C40 C41 H41 120.6
C41 C42 C43A 120.3(5)
C41 C42 H42 119.8
C43A C42 H42 119.8
N2 C44 C43A 122.0(4)
N2 C44 C45 115.4(3)
C43A C44 C45 122.6(4)
C42 C43A C44 118.2(5)
C42 C43A H43 120.9
C44 C43A H43 120.9
O4 C45 C44 109.6(3)
O4 C45 H45A 109.8
C44 C45 H45A 109.8
O4 C45 H45B 109.8
C44 C45 H45B 109.8
H45A C45 H45B 108.2
O6 C46 O5 126.8(3)
O6 C46 C47 118.1(3)
O5 C46 C47 115.1(3)
C48 C47 C52 118.8(4)
C48 C47 C46 121.6(3)
C52 C47 C46 119.5(4)
C47 C48 C49 120.5(4)
C47 C48 H48 119.8
C49 C48 H48 119.8
C50 C49 C48 118.3(4)
C50 C49 H49 120.9
C48 C49 H49 120.9
C51 C50 F3 117.7(4)
C51 C50 C49 124.0(4)
F3 C50 C49 118.3(4)
C50 C51 C52 116.5(4)
C50 C51 H50 121.8
C52 C51 H50 121.8
C51 C52 C47 121.9(4)
C51 C52 H52 119.1
C47 C52 H52 119.1

loop_
_geom_bond_atom_site_label_1
_geom_bond_atom_site_label_2
_geom_bond_distance
Cu1 O10 1.922(2)
Cu1 O2 1.922(3)
Cu1 O1 1.942(2)
Cu1 N1 1.984(3)
Cu1 O9 2.425(3)
Cu2 O5 1.905(3)
Cu2 O7 1.914(2)
Cu2 O4 1.916(3)
Cu2 N2 1.958(3)
Cu2 O1 2.344(3)
Cu2 Cu3 2.9632(6)
Cu3 O8 1.910(3)
Cu3 O7 1.947(2)
Cu3 O1 1.983(2)
Cu3 N3 2.000(3)
Cu3 O6 2.385(3)
Cu3 O10 2.410(3)
Cu4 O4 1.929(3)
Cu4 O10 1.931(2)
Cu4 O11 1.986(3)
Cu4 N4 1.996(3)
Cu4 O3 2.316(3)
F1 C37 1.351(5)
F2 C24 1.355(6)
F3 C50 1.348(5)
O1 C32 1.399(4)
O2 C33 1.275(5)
O3 C33 1.233(5)
O4 C45 1.386(4)
O5 C46 1.277(5)
O6 C46 1.205(5)
O7 C19 1.396(4)
O8 C20 1.266(5)
O9 C20 1.235(5)
O10 C6 1.381(4)
O11 N5 1.235(5)
O12 N5 1.207(5)
O13 N5 1.228(6)
N1 C31 1.319(5)
N1 C27 1.345(5)
N2 C44 1.320(5)
N2 C40 1.338(5)
N3 C18 1.323(5)
N3 C14 1.324(5)
N4 C5 1.310(5)
N4 C1 1.343(5)
C1 C2 1.371(7)
C1 H1A 0.9300
C2 C3 1.334(8)
C2 H2A 0.9300
C3 C4 1.385(7)
C3 H3A 0.9300
C4 C5 1.369(6)
C4 H4A 0.9300
C5 C6 1.503(5)
C6 H6AA 0.9700
C6 H6AB 0.9700
C14 C15 1.387(7)
C14 H14 0.9300
C15 C16 1.347(8)
C15 H15 0.9300
C16 C17 1.354(7)
C16 H16 0.9300
C17 C18 1.383(6)
C17 H17 0.9300
C18 C19 1.485(5)
C19 H19A 0.9700
C19 H19B 0.9700
C20 C21 1.491(5)
C21 C26 1.357(6)
C21 C22 1.365(6)
C22 C23 1.372(7)
C22 H22 0.9300
C23 C24 1.336(9)
C23 H23 0.9300
C24 C25 1.344(9)
C25 C26 1.386(7)
C25 H25 0.9300
C26 H26 0.9300
C27 C28 1.378(6)
C27 H27 0.9300
C28 C29 1.352(8)
C28 H28 0.9300
C29 C30 1.360(7)
C29 H29 0.9300
C30 C31 1.385(5)
C30 H30 0.9300
C31 C32 1.496(5)
C32 H32 0.9700
C32 H32B 0.9700
C33 C34 1.497(5)
C34 C39 1.374(6)
C34 C35 1.387(6)
C35 C36 1.389(6)
C35 H35 0.9300
C36 C37 1.360(6)
C36 H36 0.9300
C37 C38 1.366(7)
C38 C39 1.389(6)
C38 H38 0.9300
C39 H39 0.9300
C40 C41 1.362(7)
C40 H40 0.9300
C41 C42 1.352(9)
C41 H41 0.9300
C42 C43A 1.357(8)
C42 H42 0.9300
C44 C43A 1.381(6)
C44 C45 1.486(6)
C43A H43 0.9300
C45 H45A 0.9700
C45 H45B 0.9700
C46 C47 1.486(5)
C47 C48 1.359(6)
C47 C52 1.387(5)
C48 C49 1.372(6)
C48 H48 0.9300
C49 C50 1.362(6)
C49 H49 0.9300
C50 C51 1.347(7)
C51 C52 1.373(6)
C51 H50 0.9300
C52 H52 0.9300

loop_
_geom_torsion_atom_site_label_1
_geom_torsion_atom_site_label_2
_geom_torsion_atom_site_label_3
_geom_torsion_atom_site_label_4
_geom_torsion
Cu4 O11 N5 O12 -168.3(3)
Cu4 O11 N5 O13 12.8(6)
C5 N4 C1 C2 -0.2(7)
Cu4 N4 C1 C2 -173.5(4)
N4 C1 C2 C3 0.7(9)
C1 C2 C3 C4 -1.6(10)
C2 C3 C4 C5 2.1(9)
C1 N4 C5 C4 0.7(6)
Cu4 N4 C5 C4 175.0(3)
C1 N4 C5 C6 179.3(4)
Cu4 N4 C5 C6 -6.4(4)
C3 C4 C5 N4 -1.6(7)
C3 C4 C5 C6 179.9(5)
Cu1 O10 C6 C5 -166.6(2)
Cu4 O10 C6 C5 -35.5(4)
Cu3 O10 C6 C5 88.5(3)
N4 C5 C6 O10 27.8(5)
C4 C5 C6 O10 -153.6(4)
C18 N3 C14 C15 -1.0(7)
Cu3 N3 C14 C15 -175.3(4)
N3 C14 C15 C16 1.0(9)
C14 C15 C16 C17 0.0(9)
C15 C16 C17 C18 -0.8(9)
C14 N3 C18 C17 0.1(6)
Cu3 N3 C18 C17 175.2(4)
C14 N3 C18 C19 -178.9(4)
Cu3 N3 C18 C19 -3.9(4)
C16 C17 C18 N3 0.8(8)
C16 C17 C18 C19 179.7(5)
Cu2 O7 C19 C18 -158.8(2)
Cu3 O7 C19 C18 -34.7(4)
N3 C18 C19 O7 25.1(5)
C17 C18 C19 O7 -153.9(4)
Cu1 O9 C20 O8 30.0(6)
Cu1 O9 C20 C21 -147.8(3)
Cu3 O8 C20 O9 -16.3(6)
Cu3 O8 C20 C21 161.7(3)
O9 C20 C21 C26 -6.7(7)
O8 C20 C21 C26 175.2(5)
O9 C20 C21 C22 172.6(4)
O8 C20 C21 C22 -5.5(6)
C26 C21 C22 C23 0.6(9)
C20 C21 C22 C23 -178.7(5)
C21 C22 C23 C24 0.2(10)
C22 C23 C24 C25 0.1(13)
C22 C23 C24 F2 177.3(7)
C23 C24 C25 C26 -1.2(14)
F2 C24 C25 C26 -178.4(7)
C22 C21 C26 C25 -1.8(10)
C20 C21 C26 C25 177.5(6)
C24 C25 C26 C21 2.1(13)
C31 N1 C27 C28 0.2(7)
Cu1 N1 C27 C28 -167.1(4)
N1 C27 C28 C29 1.3(9)
C27 C28 C29 C30 -1.7(10)
C28 C29 C30 C31 0.8(10)
C27 N1 C31 C30 -1.2(6)
Cu1 N1 C31 C30 167.8(4)
C27 N1 C31 C32 179.0(4)
Cu1 N1 C31 C32 -11.9(4)
C29 C30 C31 N1 0.8(8)
C29 C30 C31 C32 -179.5(5)
Cu1 O1 C32 C31 16.3(4)
Cu3 O1 C32 C31 140.2(3)
Cu2 O1 C32 C31 -112.9(3)
N1 C31 C32 O1 -2.7(5)
C30 C31 C32 O1 177.5(4)
Cu4 O3 C33 O2 2.7(7)
Cu4 O3 C33 C34 -176.4(3)
Cu1 O2 C33 O3 -8.1(6)
Cu1 O2 C33 C34 171.1(3)
O3 C33 C34 C39 -15.2(6)
O2 C33 C34 C39 165.5(4)
O3 C33 C34 C35 161.6(4)
O2 C33 C34 C35 -17.6(5)
C39 C34 C35 C36 1.1(6)
C33 C34 C35 C36 -175.7(4)
C34 C35 C36 C37 -0.6(6)
C35 C36 C37 F1 179.4(4)
C35 C36 C37 C38 0.2(7)
F1 C37 C38 C39 -179.4(4)
C36 C37 C38 C39 -0.2(7)
C35 C34 C39 C38 -1.1(6)
C33 C34 C39 C38 175.7(4)
C37 C38 C39 C34 0.7(7)
C44 N2 C40 C41 -0.1(9)
Cu2 N2 C40 C41 177.8(5)
N2 C40 C41 C42 -0.8(12)
C40 C41 C42 C43A 2.4(14)
C40 N2 C44 C43A -0.6(8)
Cu2 N2 C44 C43A -178.7(5)
C40 N2 C44 C45 -179.2(5)
Cu2 N2 C44 C45 2.6(5)
C41 C42 C43A C44 -3.1(13)
N2 C44 C43A C42 2.1(10)
C45 C44 C43A C42 -179.3(7)
Cu2 O4 C45 C44 15.3(5)
Cu4 O4 C45 C44 163.0(3)
N2 C44 C45 O4 -11.4(6)
C43A C44 C45 O4 170.0(5)
Cu3 O6 C46 O5 7.6(6)
Cu3 O6 C46 C47 -171.2(2)
Cu2 O5 C46 O6 -6.9(7)
Cu2 O5 C46 C47 171.9(2)
O6 C46 C47 C48 171.0(4)
O5 C46 C47 C48 -7.9(6)
O6 C46 C47 C52 -5.5(6)
O5 C46 C47 C52 175.6(4)
C52 C47 C48 C49 3.0(6)
C46 C47 C48 C49 -173.5(4)
C47 C48 C49 C50 -0.3(7)
C48 C49 C50 C51 -2.7(7)
C48 C49 C50 F3 177.2(4)
F3 C50 C51 C52 -177.1(4)
C49 C50 C51 C52 2.8(8)
C50 C51 C52 C47 0.1(7)
C48 C47 C52 C51 -2.9(7)
C46 C47 C52 C51 173.7(4)
